data_4081625
loop_
_publ_author_name
'Higgins, Jessica A.'
'Cloke, F. Geoffrey N.'
'Roe, S. Mark'

_publ_section_title
;
 Synthesis and CO2Insertion Chemistry of Uranium(IV) Mixed-Sandwich Alkyl
 and Hydride Complexes
;
_journal_issue 19
_journal_name_full Organometallics
_journal_page_first 5244
_journal_paper_doi 10.1021/om400720m
_journal_volume 32
_journal_year 2013
_chemical_compound_source 'synthesis as described'
_chemical_formula_moiety 'C36 H62 Si2 U1'
_chemical_formula_sum 'C36 H62 Si2 U'
_chemical_formula_weight 789.07
_chemical_name_common complex_6_tuckin
_chemical_name_systematic
;
 ?
;
_space_group_IT_number 14
_symmetry_cell_setting monoclinic
_symmetry_Int_Tables_number 14
_symmetry_space_group_name_Hall '-P 2ybc'
_symmetry_space_group_name_H-M 'P 1 21/c 1'
_atom_sites_solution_hydrogens geom
_atom_sites_solution_primary direct
_atom_sites_solution_secondary difmap
_audit_conform_dict_location ftp://ftp.iucr.org/pub/cif_core.dic
_audit_conform_dict_name cif_core.dic
_audit_conform_dict_version 2.3
_audit_creation_date 2012-05-14T10:34:03-00:00
_audit_creation_method 'WinGX routine CIF_UPDATE'
_cell_angle_alpha 90
_cell_angle_beta 103.0810(10)
_cell_angle_gamma 90
_cell_formula_units_Z 4
_cell_length_a 16.0245(2)
_cell_length_b 8.50720(10)
_cell_length_c 26.9278(3)
_cell_measurement_reflns_used 4744
_cell_measurement_temperature 173(2)
_cell_measurement_theta_max 27.485
_cell_measurement_theta_min 0.998
_cell_measurement_wavelength 0.71073
_cell_volume 3575.64(7)
_computing_cell_refinement 'HKL Scalepack (Otwinowski & Minor 1997)'
_computing_data_collection 'Collect (Bruker AXS BV, 1997-2004)'
_computing_data_reduction 'HKL Denzo and Scalepack (Otwinowski & Minor 1997)'
_computing_molecular_graphics 'Ortep-3 for Windows (Farrugia, 1997)'
_computing_publication_material 'WinGX publication routines (Farrugia, 1999)'
_computing_structure_refinement 'SHELXL-97 (Sheldrick, 1997)'
_computing_structure_solution 'SHELXS-86 (Sheldrick, 1986)'
_diffrn_ambient_temperature 173(2)
_diffrn_detector 'CCD plate'
_diffrn_detector_area_resol_mean 9
_diffrn_measured_fraction_theta_full 0.957
_diffrn_measured_fraction_theta_max 0.957
_diffrn_measurement_device '95mm CCD camera on \k-goniostat'
_diffrn_measurement_device_type KappaCCD
_diffrn_measurement_method 'CCD rotation images, thick slices'
_diffrn_orient_matrix_type 'by Bruker AXS Collect from scalepack cell'
_diffrn_orient_matrix_UB_11 -0.29214E-2
_diffrn_orient_matrix_UB_12 0.102552
_diffrn_orient_matrix_UB_13 0.176775E-1
_diffrn_orient_matrix_UB_21 0.637875E-1
_diffrn_orient_matrix_UB_22 0
_diffrn_orient_matrix_UB_23 0.120562E-1
_diffrn_orient_matrix_UB_31 0.52149E-2
_diffrn_orient_matrix_UB_32 0.574505E-1
_diffrn_orient_matrix_UB_33 -0.315551E-1
_diffrn_radiation_monochromator graphite
_diffrn_radiation_probe x-ray
_diffrn_radiation_type MoK\a
_diffrn_radiation_wavelength 0.71073
_diffrn_reflns_av_R_equivalents 0.0565
_diffrn_reflns_av_unetI/netI 0.0351
_diffrn_reflns_limit_h_max 20
_diffrn_reflns_limit_h_min -20
_diffrn_reflns_limit_k_max 10
_diffrn_reflns_limit_k_min -11
_diffrn_reflns_limit_l_max 33
_diffrn_reflns_limit_l_min -34
_diffrn_reflns_number 43315
_diffrn_reflns_theta_full 27.88
_diffrn_reflns_theta_max 27.88
_diffrn_reflns_theta_min 2.85
_diffrn_source 'Enraf Nonius FR590'
_exptl_absorpt_coefficient_mu 4.628
_exptl_absorpt_correction_T_max 0.5247
_exptl_absorpt_correction_T_min 0.4579
_exptl_absorpt_correction_type multi-scan
_exptl_absorpt_process_details
;
        [c.f. r.h. blessing, acta cryst. (1995), a51, 33-38]
;
_exptl_crystal_colour brown
_exptl_crystal_density_diffrn 1.466
_exptl_crystal_density_method 'not measured'
_exptl_crystal_description prism
_exptl_crystal_F_000 1592
_exptl_crystal_size_max 0.2
_exptl_crystal_size_mid 0.16
_exptl_crystal_size_min 0.16
_refine_diff_density_max 0.848
_refine_diff_density_min -1.876
_refine_diff_density_rms 0.137
_refine_ls_extinction_method none
_refine_ls_goodness_of_fit_ref 0.714
_refine_ls_hydrogen_treatment riding
_refine_ls_matrix_type full
_refine_ls_number_parameters 352
_refine_ls_number_reflns 8150
_refine_ls_number_restraints 0
_refine_ls_restrained_S_all 0.714
_refine_ls_R_factor_all 0.039
_refine_ls_R_factor_gt 0.0285
_refine_ls_shift/su_max 0.001
_refine_ls_shift/su_mean 0
_refine_ls_structure_factor_coef Fsqd
_refine_ls_weighting_details 'calc w=1/[\s^2^(Fo^2^)+(0.1006P)^2^+5.5383P] where P=(Fo^2^+2Fc^2^)/3'
_refine_ls_weighting_scheme calc
_refine_ls_wR_factor_gt 0.085
_refine_ls_wR_factor_ref 0.0959
_reflns_number_gt 6944
_reflns_number_total 8150
_reflns_threshold_expression >2sigma(I)
_cod_data_source_file om400720m_si_002.cif
_cod_data_source_block 6
_cod_original_sg_symbol_H-M 'P 21/c'
_cod_database_code 4081625

loop_
_symmetry_equiv_pos_as_xyz
'x, y, z'
'-x, y+1/2, -z+1/2'
'-x, -y, -z'
'x, -y-1/2, z-1/2'

loop_
_atom_site_label
_atom_site_type_symbol
_atom_site_fract_x
_atom_site_fract_y
_atom_site_fract_z
_atom_site_U_iso_or_equiv
_atom_site_adp_type
_atom_site_occupancy
_atom_site_symmetry_multiplicity
_atom_site_calc_flag
_atom_site_refinement_flags
C14 C 0.1316(3) 0.9648(5) 0.19996(15) 0.0288(9) Uani 1 1 d .
H14A H 0.139 0.9676 0.2375 0.035 Uiso 1 1 calc R
H14B H 0.1561 1.0571 0.1859 0.035 Uiso 1 1 calc R
C15 C 0.0599(3) 1.0156(5) 0.08150(16) 0.0323(9) Uani 1 1 d .
H15A H 0.0909 1.101 0.1022 0.048 Uiso 1 1 calc R
H15B H 0.0093 1.0581 0.0579 0.048 Uiso 1 1 calc R
H15C H 0.0975 0.9654 0.0621 0.048 Uiso 1 1 calc R
C16 C -0.0486(3) 0.7060(5) 0.04576(18) 0.0371(11) Uani 1 1 d .
H16A H -0.0301 0.7806 0.0227 0.056 Uiso 1 1 calc R
H16B H -0.1113 0.7035 0.0387 0.056 Uiso 1 1 calc R
H16C H -0.0269 0.6009 0.0406 0.056 Uiso 1 1 calc R
C17 C -0.0753(3) 0.5281(5) 0.14443(18) 0.0369(10) Uani 1 1 d .
H17A H -0.0745 0.4993 0.1798 0.055 Uiso 1 1 calc R
H17B H -0.0491 0.4439 0.1284 0.055 Uiso 1 1 calc R
H17C H -0.1347 0.5435 0.1256 0.055 Uiso 1 1 calc R
C18 C 0.0228(4) 0.7201(6) 0.24195(19) 0.0431(12) Uani 1 1 d .
H18A H 0.0513 0.8049 0.2641 0.065 Uiso 1 1 calc R
H18B H 0.0577 0.6246 0.2485 0.065 Uiso 1 1 calc R
H18C H -0.0335 0.6999 0.2491 0.065 Uiso 1 1 calc R
C19 C 0.3957(3) 0.3139(5) 0.29124(17) 0.0305(10) Uani 1 1 d .
H19 H 0.4195 0.2768 0.3269 0.037 Uiso 1 1 calc R
C20 C 0.3537(4) 0.1712(5) 0.2600(2) 0.0431(12) Uani 1 1 d .
H20A H 0.3059 0.1333 0.2739 0.065 Uiso 1 1 calc R
H20B H 0.3961 0.0872 0.2619 0.065 Uiso 1 1 calc R
H20C H 0.3324 0.2024 0.2243 0.065 Uiso 1 1 calc R
C21 C 0.4706(3) 0.3724(7) 0.2701(2) 0.0461(12) Uani 1 1 d .
H21A H 0.4972 0.4628 0.2901 0.069 Uiso 1 1 calc R
H21B H 0.4498 0.4039 0.2345 0.069 Uiso 1 1 calc R
H21C H 0.5129 0.2881 0.2722 0.069 Uiso 1 1 calc R
C22 C 0.2346(3) 0.3835(5) 0.33064(14) 0.0295(9) Uani 1 1 d .
H22 H 0.1939 0.3154 0.3062 0.035 Uiso 1 1 calc R
C23 C 0.2788(4) 0.2772(6) 0.37525(19) 0.0432(13) Uani 1 1 d .
H23A H 0.3132 0.1976 0.3628 0.065 Uiso 1 1 calc R
H23B H 0.2352 0.2253 0.3898 0.065 Uiso 1 1 calc R
H23C H 0.3159 0.3412 0.4015 0.065 Uiso 1 1 calc R
C24 C 0.1809(3) 0.5067(7) 0.35000(18) 0.0441(12) Uani 1 1 d .
H24A H 0.1524 0.5738 0.3216 0.066 Uiso 1 1 calc R
H24B H 0.2179 0.5712 0.3761 0.066 Uiso 1 1 calc R
H24C H 0.1376 0.4545 0.3647 0.066 Uiso 1 1 calc R
C25 C 0.3695(3) 0.6500(5) 0.32669(14) 0.0253(8) Uani 1 1 d .
H25 H 0.4153 0.6745 0.3081 0.03 Uiso 1 1 calc R
C26 C 0.4163(3) 0.6209(6) 0.38246(15) 0.0334(9) Uani 1 1 d .
H26A H 0.4512 0.5256 0.3845 0.05 Uiso 1 1 calc R
H26B H 0.3741 0.6077 0.4034 0.05 Uiso 1 1 calc R
H26C H 0.4533 0.7109 0.395 0.05 Uiso 1 1 calc R
C27 C 0.3155(4) 0.7993(5) 0.3236(2) 0.0420(12) Uani 1 1 d .
H27A H 0.2857 0.818 0.288 0.063 Uiso 1 1 calc R
H27B H 0.3528 0.8889 0.3361 0.063 Uiso 1 1 calc R
H27C H 0.2733 0.7867 0.3445 0.063 Uiso 1 1 calc R
C28 C 0.4291(3) 0.7307(5) 0.06981(15) 0.0276(8) Uani 1 1 d .
H28 H 0.4559 0.7973 0.0998 0.033 Uiso 1 1 calc R
C29 C 0.4732(3) 0.7789(6) 0.02671(18) 0.0378(11) Uani 1 1 d .
H29A H 0.4579 0.8877 0.0165 0.057 Uiso 1 1 calc R
H29B H 0.4541 0.7092 -0.0026 0.057 Uiso 1 1 calc R
H29C H 0.5354 0.7705 0.0389 0.057 Uiso 1 1 calc R
C30 C 0.4534(3) 0.5609(6) 0.08597(19) 0.0409(11) Uani 1 1 d .
H30A H 0.4257 0.5305 0.1134 0.061 Uiso 1 1 calc R
H30B H 0.5157 0.5529 0.098 0.061 Uiso 1 1 calc R
H30C H 0.4344 0.4907 0.0567 0.061 Uiso 1 1 calc R
C31 C 0.2604(3) 0.7303(5) -0.01365(15) 0.0275(9) Uani 1 1 d .
H31 H 0.2932 0.7966 -0.0333 0.033 Uiso 1 1 calc R
C32 C 0.2730(3) 0.5620(6) -0.03046(16) 0.0389(11) Uani 1 1 d .
H32A H 0.3331 0.5314 -0.0181 0.058 Uiso 1 1 calc R
H32B H 0.2577 0.556 -0.0678 0.058 Uiso 1 1 calc R
H32C H 0.2363 0.4908 -0.0163 0.058 Uiso 1 1 calc R
C33 C 0.1669(3) 0.7840(6) -0.03225(17) 0.0366(11) Uani 1 1 d .
H33A H 0.161 0.8923 -0.0211 0.055 Uiso 1 1 calc R
H33B H 0.1293 0.7149 -0.0179 0.055 Uiso 1 1 calc R
H33C H 0.1506 0.779 -0.0696 0.055 Uiso 1 1 calc R
C34 C 0.2908(3) 0.9955(5) 0.06364(15) 0.0288(8) Uani 1 1 d .
H34 H 0.2271 1.0089 0.0544 0.035 Uiso 1 1 calc R
C35 C 0.3249(4) 1.1010(6) 0.02645(19) 0.0476(12) Uani 1 1 d .
H35A H 0.3068 1.0586 -0.0082 0.071 Uiso 1 1 calc R
H35B H 0.3876 1.1042 0.0364 0.071 Uiso 1 1 calc R
H35C H 0.302 1.2075 0.0274 0.071 Uiso 1 1 calc R
C36 C 0.3198(3) 1.0643(5) 0.11761(17) 0.0378(10) Uani 1 1 d .
H36A H 0.2981 0.9985 0.1418 0.057 Uiso 1 1 calc R
H36B H 0.2972 1.1712 0.1181 0.057 Uiso 1 1 calc R
H36C H 0.3825 1.0672 0.1273 0.057 Uiso 1 1 calc R
C1 C 0.2607(2) 0.5132(4) 0.22485(12) 0.0170(7) Uani 1 1 d .
C2 C 0.3104(2) 0.6198(4) 0.20243(14) 0.0202(7) Uani 1 1 d .
H2 H 0.3552 0.6648 0.2276 0.024 Uiso 1 1 calc R
C3 C 0.3117(3) 0.6774(4) 0.15328(15) 0.0226(8) Uani 1 1 d .
H3 H 0.3567 0.751 0.1545 0.027 Uiso 1 1 calc R
C4 C 0.2635(2) 0.6545(5) 0.10242(14) 0.0215(7) Uani 1 1 d .
C5 C 0.1941(2) 0.5533(4) 0.08244(13) 0.0219(8) Uani 1 1 d .
H5 H 0.1751 0.5636 0.0465 0.026 Uiso 1 1 calc R
C6 C 0.1461(2) 0.4411(4) 0.10247(14) 0.0217(7) Uani 1 1 d .
H6 H 0.1056 0.3892 0.0764 0.026 Uiso 1 1 calc R
C7 C 0.1432(2) 0.3862(4) 0.15174(13) 0.0206(8) Uani 1 1 d .
H7 H 0.1 0.3091 0.1507 0.025 Uiso 1 1 calc R
C8 C 0.1889(2) 0.4186(4) 0.20197(13) 0.0204(7) Uani 1 1 d .
H8 H 0.1662 0.3636 0.2266 0.024 Uiso 1 1 calc R
C9 C 0.0509(2) 0.9052(4) 0.17057(14) 0.0228(7) Uani 1 1 d .
C10 C 0.0325(2) 0.8963(4) 0.11572(14) 0.0244(8) Uani 1 1 d .
C11 C -0.0138(3) 0.7564(5) 0.10012(16) 0.0277(8) Uani 1 1 d .
C12 C -0.0263(3) 0.6766(5) 0.14372(16) 0.0264(9) Uani 1 1 d .
C13 C 0.0120(3) 0.7680(5) 0.18692(15) 0.0256(8) Uani 1 1 d .
Si1 Si 0.31238(6) 0.46971(12) 0.29420(3) 0.0181(2) Uani 1 1 d .
Si2 Si 0.30997(7) 0.77715(13) 0.05576(4) 0.0209(2) Uani 1 1 d .
U1 U 0.149564(8) 0.696526(15) 0.159821(5) 0.01751(6) Uani 1 1 d .

loop_
_atom_site_aniso_label
_atom_site_aniso_U_11
_atom_site_aniso_U_22
_atom_site_aniso_U_33
_atom_site_aniso_U_23
_atom_site_aniso_U_13
_atom_site_aniso_U_12
C14 0.029(2) 0.026(2) 0.030(2) -0.0049(16) 0.0056(17) -0.0012(16)
C15 0.035(2) 0.027(2) 0.034(2) 0.0082(17) 0.0068(18) 0.0066(18)
C16 0.037(3) 0.043(3) 0.023(2) 0.0005(17) -0.0110(19) -0.0016(19)
C17 0.022(2) 0.039(2) 0.046(3) 0.005(2) -0.0012(18) -0.0127(18)
C18 0.042(3) 0.052(3) 0.035(3) 0.005(2) 0.008(2) 0.003(2)
C19 0.026(2) 0.035(2) 0.027(2) 0.0005(16) -0.0025(17) 0.0109(17)
C20 0.048(3) 0.031(2) 0.049(3) -0.008(2) 0.008(2) 0.012(2)
C21 0.026(2) 0.059(3) 0.051(3) 0.001(3) 0.006(2) 0.015(2)
C22 0.031(2) 0.041(2) 0.0163(17) 0.0029(16) 0.0053(15) -0.0094(18)
C23 0.055(3) 0.048(3) 0.026(2) 0.013(2) 0.009(2) -0.011(2)
C24 0.033(2) 0.064(3) 0.040(3) -0.003(2) 0.017(2) -0.004(2)
C25 0.025(2) 0.031(2) 0.0173(17) -0.0001(16) -0.0008(15) -0.0032(17)
C26 0.031(2) 0.041(3) 0.022(2) 0.0000(18) -0.0065(16) -0.0044(19)
C27 0.057(3) 0.026(2) 0.036(3) -0.0031(18) -0.003(2) 0.005(2)
C28 0.022(2) 0.038(2) 0.0213(19) 0.0013(17) 0.0018(16) -0.0054(17)
C29 0.024(2) 0.057(3) 0.034(2) 0.008(2) 0.0086(19) -0.003(2)
C30 0.035(2) 0.044(3) 0.044(3) 0.008(2) 0.009(2) 0.008(2)
C31 0.027(2) 0.037(2) 0.0174(18) 0.0024(16) 0.0019(16) -0.0086(18)
C32 0.039(3) 0.051(3) 0.025(2) -0.0110(19) 0.0030(18) -0.006(2)
C33 0.034(3) 0.049(3) 0.022(2) 0.0068(18) -0.0028(18) -0.004(2)
C34 0.028(2) 0.031(2) 0.0270(19) 0.0033(17) 0.0054(16) -0.0034(17)
C35 0.070(4) 0.037(3) 0.041(3) 0.010(2) 0.023(2) -0.006(2)
C36 0.048(3) 0.030(2) 0.034(2) -0.0047(18) 0.007(2) -0.001(2)
C1 0.0182(17) 0.0188(17) 0.0132(15) 0.0033(13) 0.0018(13) 0.0027(14)
C2 0.0163(17) 0.0231(19) 0.0204(17) 0.0004(14) 0.0026(14) 0.0002(14)
C3 0.0175(19) 0.027(2) 0.0219(19) 0.0040(15) 0.0009(15) -0.0045(14)
C4 0.0206(19) 0.0264(19) 0.0182(18) 0.0013(15) 0.0057(14) -0.0022(15)
C5 0.0253(19) 0.0232(19) 0.0152(16) -0.0048(14) 0.0000(14) -0.0041(15)
C6 0.0241(19) 0.0174(17) 0.0212(18) -0.0036(14) 0.0002(14) -0.0071(14)
C7 0.0198(18) 0.0170(19) 0.0230(18) -0.0022(14) 0.0004(14) -0.0060(13)
C8 0.0236(18) 0.0187(17) 0.0175(17) 0.0045(14) 0.0021(14) -0.0013(14)
C9 0.0186(17) 0.0202(18) 0.0292(19) 0.0011(15) 0.0047(14) 0.0059(14)
C10 0.0206(18) 0.0218(19) 0.0276(19) 0.0013(15) -0.0013(15) 0.0038(15)
C11 0.0194(19) 0.030(2) 0.029(2) 0.0033(18) -0.0038(16) 0.0041(17)
C12 0.021(2) 0.027(2) 0.028(2) 0.0007(16) 0.0006(16) -0.0024(15)
C13 0.0213(19) 0.028(2) 0.027(2) 0.0013(17) 0.0059(16) 0.0040(16)
Si1 0.0180(5) 0.0214(5) 0.0144(4) 0.0019(4) 0.0026(4) 0.0000(4)
Si2 0.0206(5) 0.0272(5) 0.0145(5) 0.0022(4) 0.0031(4) -0.0046(4)
U1 0.01603(9) 0.01641(9) 0.01827(9) -0.00020(5) 0.00008(6) -0.00047(4)

loop_
_atom_type_symbol
_atom_type_description
_atom_type_scat_dispersion_real
_atom_type_scat_dispersion_imag
_atom_type_scat_source
C C 0.0033 0.0016 'International Tables Vol C Tables 4.2.6.8 and 6.1.1.4'
H H 0 0 'International Tables Vol C Tables 4.2.6.8 and 6.1.1.4'
Si Si 0.0817 0.0704 'International Tables Vol C Tables 4.2.6.8 and 6.1.1.4'
U U -9.6767 9.6646 'International Tables Vol C Tables 4.2.6.8 and 6.1.1.4'

loop_
_geom_angle_atom_site_label_1
_geom_angle_atom_site_label_2
_geom_angle_atom_site_label_3
_geom_angle
C9 C14 U1 68.3(2)
C9 C14 H14A 116.8
U1 C14 H14A 116.8
C9 C14 H14B 116.8
U1 C14 H14B 116.8
H14A C14 H14B 113.9
C10 C15 H15A 109.5
C10 C15 H15B 109.5
H15A C15 H15B 109.5
C10 C15 H15C 109.5
H15A C15 H15C 109.5
H15B C15 H15C 109.5
C11 C16 H16A 109.5
C11 C16 H16B 109.5
H16A C16 H16B 109.5
C11 C16 H16C 109.5
H16A C16 H16C 109.5
H16B C16 H16C 109.5
C12 C17 H17A 109.5
C12 C17 H17B 109.5
H17A C17 H17B 109.5
C12 C17 H17C 109.5
H17A C17 H17C 109.5
H17B C17 H17C 109.5
C13 C18 H18A 109.5
C13 C18 H18B 109.5
H18A C18 H18B 109.5
C13 C18 H18C 109.5
H18A C18 H18C 109.5
H18B C18 H18C 109.5
C21 C19 C20 109.7(4)
C21 C19 Si1 114.2(3)
C20 C19 Si1 110.4(3)
C21 C19 H19 107.4
C20 C19 H19 107.4
Si1 C19 H19 107.4
C19 C20 H20A 109.5
C19 C20 H20B 109.5
H20A C20 H20B 109.5
C19 C20 H20C 109.5
H20A C20 H20C 109.5
H20B C20 H20C 109.5
C19 C21 H21A 109.5
C19 C21 H21B 109.5
H21A C21 H21B 109.5
C19 C21 H21C 109.5
H21A C21 H21C 109.5
H21B C21 H21C 109.5
C24 C22 C23 109.4(4)
C24 C22 Si1 113.5(3)
C23 C22 Si1 113.0(3)
C24 C22 H22 106.8
C23 C22 H22 106.8
Si1 C22 H22 106.8
C22 C23 H23A 109.5
C22 C23 H23B 109.5
H23A C23 H23B 109.5
C22 C23 H23C 109.5
H23A C23 H23C 109.5
H23B C23 H23C 109.5
C22 C24 H24A 109.5
C22 C24 H24B 109.5
H24A C24 H24B 109.5
C22 C24 H24C 109.5
H24A C24 H24C 109.5
H24B C24 H24C 109.5
C27 C25 C26 109.4(4)
C27 C25 Si1 116.0(3)
C26 C25 Si1 113.4(3)
C27 C25 H25 105.7
C26 C25 H25 105.7
Si1 C25 H25 105.7
C25 C26 H26A 109.5
C25 C26 H26B 109.5
H26A C26 H26B 109.5
C25 C26 H26C 109.5
H26A C26 H26C 109.5
H26B C26 H26C 109.5
C25 C27 H27A 109.5
C25 C27 H27B 109.5
H27A C27 H27B 109.5
C25 C27 H27C 109.5
H27A C27 H27C 109.5
H27B C27 H27C 109.5
C30 C28 C29 109.5(4)
C30 C28 Si2 115.5(3)
C29 C28 Si2 113.8(3)
C30 C28 H28 105.7
C29 C28 H28 105.7
Si2 C28 H28 105.7
C28 C29 H29A 109.5
C28 C29 H29B 109.5
H29A C29 H29B 109.5
C28 C29 H29C 109.5
H29A C29 H29C 109.5
H29B C29 H29C 109.5
C28 C30 H30A 109.5
C28 C30 H30B 109.5
H30A C30 H30B 109.5
C28 C30 H30C 109.5
H30A C30 H30C 109.5
H30B C30 H30C 109.5
C32 C31 C33 111.4(4)
C32 C31 Si2 115.7(3)
C33 C31 Si2 114.7(3)
C32 C31 H31 104.5
C33 C31 H31 104.5
Si2 C31 H31 104.5
C31 C32 H32A 109.5
C31 C32 H32B 109.5
H32A C32 H32B 109.5
C31 C32 H32C 109.5
H32A C32 H32C 109.5
H32B C32 H32C 109.5
C31 C33 H33A 109.5
C31 C33 H33B 109.5
H33A C33 H33B 109.5
C31 C33 H33C 109.5
H33A C33 H33C 109.5
H33B C33 H33C 109.5
C36 C34 C35 108.5(4)
C36 C34 Si2 117.1(3)
C35 C34 Si2 114.1(3)
C36 C34 H34 105.4
C35 C34 H34 105.4
Si2 C34 H34 105.4
C34 C35 H35A 109.5
C34 C35 H35B 109.5
H35A C35 H35B 109.5
C34 C35 H35C 109.5
H35A C35 H35C 109.5
H35B C35 H35C 109.5
C34 C36 H36A 109.5
C34 C36 H36B 109.5
H36A C36 H36B 109.5
C34 C36 H36C 109.5
H36A C36 H36C 109.5
H36B C36 H36C 109.5
C8 C1 C2 130.5(3)
C8 C1 Si1 116.4(2)
C2 C1 Si1 112.2(2)
C8 C1 U1 72.30(19)
C2 C1 U1 72.98(19)
Si1 C1 U1 145.95(17)
C3 C2 C1 138.0(3)
C3 C2 U1 74.3(2)
C1 C2 U1 76.1(2)
C3 C2 H2 111
C1 C2 H2 111
U1 C2 H2 135.5
C2 C3 C4 137.0(4)
C2 C3 U1 74.7(2)
C4 C3 U1 75.3(2)
C2 C3 H3 111.5
C4 C3 H3 111.5
U1 C3 H3 134.9
C5 C4 C3 131.1(3)
C5 C4 Si2 118.2(3)
C3 C4 Si2 110.5(3)
C5 C4 U1 73.7(2)
C3 C4 U1 73.6(2)
Si2 C4 U1 136.7(2)
C6 C5 C4 135.9(3)
C6 C5 U1 75.1(2)
C4 C5 U1 75.5(2)
C6 C5 H5 112
C4 C5 H5 112
U1 C5 H5 132.7
C5 C6 C7 136.0(3)
C5 C6 U1 74.2(2)
C7 C6 U1 74.1(2)
C5 C6 H6 112
C7 C6 H6 112
U1 C6 H6 136.8
C8 C7 C6 135.4(3)
C8 C7 U1 74.0(2)
C6 C7 U1 74.9(2)
C8 C7 H7 112.3
C6 C7 H7 112.3
U1 C7 H7 134.9
C7 C8 C1 135.9(3)
C7 C8 U1 75.0(2)
C1 C8 U1 76.7(2)
C7 C8 H8 112.1
C1 C8 H8 112.1
U1 C8 H8 130.6
C13 C9 C10 105.6(3)
C13 C9 C14 120.9(3)
C10 C9 C14 122.0(3)
C13 C9 U1 77.5(2)
C10 C9 U1 80.1(2)
C14 C9 U1 78.3(2)
C11 C10 C9 108.7(3)
C11 C10 C15 126.4(4)
C9 C10 C15 124.9(4)
C11 C10 U1 82.1(2)
C9 C10 U1 66.94(19)
C15 C10 U1 116.1(3)
C12 C11 C10 108.8(4)
C12 C11 C16 125.6(4)
C10 C11 C16 125.6(4)
C12 C11 U1 74.0(2)
C10 C11 U1 67.8(2)
C16 C11 U1 126.9(3)
C11 C12 C13 107.6(4)
C11 C12 C17 126.4(4)
C13 C12 C17 125.8(4)
C11 C12 U1 76.6(2)
C13 C12 U1 66.4(2)
C17 C12 U1 125.0(3)
C12 C13 C9 109.3(4)
C12 C13 C18 126.2(4)
C9 C13 C18 123.9(4)
C12 C13 U1 82.9(3)
C9 C13 U1 69.1(2)
C18 C13 U1 107.6(3)
C19 Si1 C25 108.32(19)
C19 Si1 C1 104.44(18)
C25 Si1 C1 110.71(16)
C19 Si1 C22 107.6(2)
C25 Si1 C22 112.24(19)
C1 Si1 C22 113.06(17)
C34 Si2 C31 105.80(19)
C34 Si2 C28 111.2(2)
C31 Si2 C28 109.21(19)
C34 Si2 C4 111.29(18)
C31 Si2 C4 113.24(18)
C28 Si2 C4 106.20(18)
C9 U1 C13 33.46(13)
C9 U1 C14 33.45(12)
C13 U1 C14 58.73(13)
C9 U1 C10 32.97(12)
C13 U1 C10 52.80(13)
C14 U1 C10 58.37(12)
C9 U1 C8 134.46(12)
C13 U1 C8 103.23(13)
C14 U1 C8 130.86(12)
C10 U1 C8 149.00(12)
C9 U1 C5 136.58(12)
C13 U1 C5 137.76(12)
C14 U1 C5 144.65(13)
C10 U1 C5 103.63(12)
C8 U1 C5 81.10(11)
C9 U1 C3 136.45(12)
C13 U1 C3 163.57(13)
C14 U1 C3 106.70(12)
C10 U1 C3 128.66(12)
C8 U1 C3 80.27(11)
C5 U1 C3 58.40(12)
C9 U1 C7 136.18(12)
C13 U1 C7 103.97(12)
C14 U1 C7 156.06(12)
C10 U1 C7 126.95(11)
C8 U1 C7 30.99(10)
C5 U1 C7 59.28(11)
C3 U1 C7 87.35(11)
C9 U1 C2 136.05(12)
C13 U1 C2 138.87(12)
C14 U1 C2 103.11(12)
C10 U1 C2 152.20(12)
C8 U1 C2 58.61(11)
C5 U1 C2 79.55(11)
C3 U1 C2 30.98(11)
C7 U1 C2 78.83(11)
C9 U1 C6 137.35(12)
C13 U1 C6 117.13(13)
C14 U1 C6 168.71(12)
C10 U1 C6 110.46(12)
C8 U1 C6 59.25(11)
C5 U1 C6 30.76(11)
C3 U1 C6 78.63(12)
C7 U1 C6 30.98(11)
C2 U1 C6 86.59(11)
C9 U1 C4 135.48(12)
C13 U1 C4 161.31(12)
C14 U1 C4 121.25(13)
C10 U1 C4 109.82(12)
C8 U1 C4 90.05(12)
C5 U1 C4 30.81(11)
C3 U1 C4 31.09(12)
C7 U1 C4 80.67(12)
C2 U1 C4 59.55(11)
C6 U1 C4 58.75(12)
C9 U1 C1 134.06(11)
C13 U1 C1 116.07(12)
C14 U1 C1 111.18(12)
C10 U1 C1 166.95(11)
C8 U1 C1 30.96(11)
C5 U1 C1 89.36(11)
C3 U1 C1 59.59(11)
C7 U1 C1 58.94(10)
C2 U1 C1 30.96(11)
C6 U1 C1 80.10(11)
C4 U1 C1 82.00(11)

loop_
_geom_bond_atom_site_label_1
_geom_bond_atom_site_label_2
_geom_bond_distance
C14 C9 1.446(5)
C14 U1 2.569(4)
C14 H14A 0.99
C14 H14B 0.99
C15 C10 1.502(6)
C15 H15A 0.98
C15 H15B 0.98
C15 H15C 0.98
C16 C11 1.506(6)
C16 H16A 0.98
C16 H16B 0.98
C16 H16C 0.98
C17 C12 1.490(6)
C17 H17A 0.98
C17 H17B 0.98
C17 H17C 0.98
C18 C13 1.508(6)
C18 H18A 0.98
C18 H18B 0.98
C18 H18C 0.98
C19 C21 1.523(7)
C19 C20 1.542(6)
C19 Si1 1.896(4)
C19 H19 1
C20 H20A 0.98
C20 H20B 0.98
C20 H20C 0.98
C21 H21A 0.98
C21 H21B 0.98
C21 H21C 0.98
C22 C24 1.522(7)
C22 C23 1.541(6)
C22 Si1 1.899(4)
C22 H22 1
C23 H23A 0.98
C23 H23B 0.98
C23 H23C 0.98
C24 H24A 0.98
C24 H24B 0.98
C24 H24C 0.98
C25 C27 1.528(6)
C25 C26 1.539(5)
C25 Si1 1.896(4)
C25 H25 1
C26 H26A 0.98
C26 H26B 0.98
C26 H26C 0.98
C27 H27A 0.98
C27 H27B 0.98
C27 H27C 0.98
C28 C30 1.533(6)
C28 C29 1.544(6)
C28 Si2 1.902(4)
C28 H28 1
C29 H29A 0.98
C29 H29B 0.98
C29 H29C 0.98
C30 H30A 0.98
C30 H30B 0.98
C30 H30C 0.98
C31 C32 1.529(6)
C31 C33 1.539(6)
C31 Si2 1.900(4)
C31 H31 1
C32 H32A 0.98
C32 H32B 0.98
C32 H32C 0.98
C33 H33A 0.98
C33 H33B 0.98
C33 H33C 0.98
C34 C36 1.538(6)
C34 C35 1.534(6)
C34 Si2 1.903(4)
C34 H34 1
C35 H35A 0.98
C35 H35B 0.98
C35 H35C 0.98
C36 H36A 0.98
C36 H36B 0.98
C36 H36C 0.98
C1 C8 1.424(5)
C1 C2 1.428(5)
C1 Si1 1.900(3)
C1 U1 2.694(3)
C2 C3 1.416(5)
C2 U1 2.654(4)
C2 H2 0.95
C3 C4 1.425(5)
C3 U1 2.648(4)
C3 H3 0.95
C4 C5 1.412(5)
C4 Si2 1.909(4)
C4 U1 2.670(4)
C5 C6 1.408(5)
C5 U1 2.647(4)
C5 H5 0.95
C6 C7 1.417(5)
C6 U1 2.659(4)
C6 H6 0.95
C7 C8 1.412(5)
C7 U1 2.649(4)
C7 H7 0.95
C8 U1 2.637(4)
C8 H8 0.95
C9 C13 1.439(6)
C9 C10 1.441(5)
C9 U1 2.437(4)
C10 C11 1.415(6)
C10 U1 2.609(4)
C11 C12 1.409(6)
C11 U1 2.791(4)
C12 C13 1.418(6)
C12 U1 2.757(4)
C13 U1 2.547(4)
